data_4021718
loop_
_publ_author_name
'Ying Cheng'
'Bo Wang'
'Lan-Qing Cheng'

_publ_section_title
;
 High Nucleophilicity of Cyclic Amidocarbene toward Aryl Isocyanates,
 New Approach to Spiro[azetidinone-4,3'-indolinone] Derivatives
;
_journal_name_full 'Journal of Organic Chemistry'
_journal_page_first 4418
_journal_page_last 4427
_journal_paper_doi 10.1021/jo060265h
_journal_volume 71
_journal_year 2006
_chemical_formula_sum 'C50 H36 Br2 Cl N3 O4'
_chemical_formula_weight 938.09
_chemical_name_systematic
; 
 ? 
;
_space_group_IT_number 14
_symmetry_cell_setting monoclinic
_symmetry_space_group_name_Hall '-P 2ybc'
_symmetry_space_group_name_H-M 'P 1 21/c 1'
_atom_sites_solution_hydrogens geom
_atom_sites_solution_primary direct
_atom_sites_solution_secondary difmap
_audit_creation_method SHELXL-97
_cell_angle_alpha 90.00
_cell_angle_beta 105.70(3)
_cell_angle_gamma 90.00
_cell_formula_units_Z 4
_cell_length_a 17.945(4)
_cell_length_b 8.9190(18)
_cell_length_c 28.366(6)
_cell_measurement_reflns_used 39442
_cell_measurement_temperature 293(2)
_cell_measurement_theta_max 27.48
_cell_measurement_theta_min 1.18
_cell_volume 4370.6(16)
_computing_cell_refinement 'Rapid Auto(Rigak 2001)'
_computing_data_collection 'Rapid Auto(Rigak 2001)'
_computing_data_reduction 'Rapid Auto(Rigak 2001)'
_computing_structure_refinement 'SHELXL-97 (Sheldrick, 1997)'
_computing_structure_solution 'SHELXS-97 (Sheldrick, 1990)'
_diffrn_ambient_temperature 293(2)
_diffrn_measured_fraction_theta_full 0.410
_diffrn_measured_fraction_theta_max 0.410
_diffrn_measurement_device_type 'Rigaku Raxis Rapid IP'
_diffrn_measurement_method oscillation
_diffrn_radiation_monochromator graphite
_diffrn_radiation_source 'Rotating Anode'
_diffrn_radiation_type MoK\a
_diffrn_radiation_wavelength 0.71073
_diffrn_reflns_av_R_equivalents 0.0000
_diffrn_reflns_av_sigmaI/netI 0.0420
_diffrn_reflns_limit_h_max 7
_diffrn_reflns_limit_h_min 0
_diffrn_reflns_limit_k_max 11
_diffrn_reflns_limit_k_min 0
_diffrn_reflns_limit_l_max 35
_diffrn_reflns_limit_l_min -36
_diffrn_reflns_number 4116
_diffrn_reflns_theta_full 27.48
_diffrn_reflns_theta_max 27.48
_diffrn_reflns_theta_min 1.18
_exptl_absorpt_coefficient_mu 1.964
_exptl_absorpt_correction_T_max 0.7571
_exptl_absorpt_correction_T_min 0.6947
_exptl_absorpt_correction_type empirical
_exptl_absorpt_process_details abscor
_exptl_crystal_colour colourless
_exptl_crystal_density_diffrn 1.426
_exptl_crystal_density_method 'not measured'
_exptl_crystal_description block
_exptl_crystal_F_000 1904
_exptl_crystal_size_max 0.20
_exptl_crystal_size_mid 0.17
_exptl_crystal_size_min 0.15
_refine_diff_density_max 0.527
_refine_diff_density_min -0.461
_refine_diff_density_rms 0.087
_refine_ls_extinction_method none
_refine_ls_goodness_of_fit_ref 1.046
_refine_ls_hydrogen_treatment constr
_refine_ls_matrix_type full
_refine_ls_number_parameters 276
_refine_ls_number_reflns 4116
_refine_ls_number_restraints 1
_refine_ls_restrained_S_all 1.047
_refine_ls_R_factor_all 0.1076
_refine_ls_R_factor_gt 0.0679
_refine_ls_shift/su_max 0.001
_refine_ls_shift/su_mean 0.000
_refine_ls_structure_factor_coef Fsqd
_refine_ls_weighting_details 'calc w=1/[\s^2^(Fo^2^)+(0.1488P)^2^+0.0000P] where P=(Fo^2^+2Fc^2^)/3'
_refine_ls_weighting_scheme calc
_refine_ls_wR_factor_gt 0.2042
_refine_ls_wR_factor_ref 0.2341
_reflns_number_gt 2417
_reflns_number_total 4116
_reflns_threshold_expression >2sigma(I)
_cod_data_source_file jo060265hsi20060417_060857.cif
_cod_depositor_comments
;
The following automatic conversions were performed:
'_symmetry_cell_setting' value 'Monoclinic' changed to 'monoclinic'
according to '/home/saulius/struct/CIF-dictionaries/cif_core.dic'
dictionary named 'cif_core.dic' version 2.4.1 from 2010-06-29.

Automatic conversion script
Id: cif_fix_enum 1527 2010-12-29 10:47:43Z saulius 
;
_cod_original_sg_symbol_H-M 'P 21/c'
_cod_database_code 4021718

loop_
_symmetry_equiv_pos_as_xyz
'x, y, z'
'-x, y+1/2, -z+1/2'
'-x, -y, -z'
'x, -y-1/2, z-1/2'

loop_
_atom_site_label
_atom_site_type_symbol
_atom_site_fract_x
_atom_site_fract_y
_atom_site_fract_z
_atom_site_U_iso_or_equiv
_atom_site_adp_type
_atom_site_occupancy
_atom_site_symmetry_multiplicity
_atom_site_calc_flag
_atom_site_refinement_flags
Br1 Br 0.22747(11) 0.29367(14) 0.36254(3) 0.1127(10) Uani 1 1 d .
Br2 Br 0.26071(11) -0.33613(15) -0.09546(4) 0.1180(11) Uani 1 1 d .
Cl1 Cl 0.6416(2) 0.3312(2) 0.23531(11) 0.0964(19) Uani 1 1 d .
N1 N 0.3024(5) 0.3847(5) 0.16918(16) 0.034(4) Uani 1 1 d .
N2 N 0.3461(5) 0.0155(5) 0.14699(17) 0.041(4) Uani 1 1 d .
N3 N 0.1472(6) -0.0745(5) 0.06921(19) 0.0398(15) Uiso 1 1 d .
O1 O 0.2498(4) 0.6103(4) 0.13194(15) 0.052(3) Uani 1 1 d .
O2 O 0.2268(5) 0.1232(4) 0.11505(15) 0.043(3) Uani 1 1 d .
O3 O 0.0134(5) -0.1205(6) 0.05447(19) 0.0649(15) Uiso 1 1 d .
C1 C 0.2828(6) 0.3640(6) 0.2143(2) 0.0331(14) Uiso 1 1 d .
C2 C 0.3140(6) 0.2433(7) 0.2433(2) 0.0408(16) Uiso 1 1 d .
H2 H 0.3462 0.1760 0.2333 0.049 Uiso 1 1 calc R
C3 C 0.2967(6) 0.2240(7) 0.2873(2) 0.0485(18) Uiso 1 1 d .
H3 H 0.3178 0.1431 0.3072 0.058 Uiso 1 1 calc R
C4 C 0.2491(7) 0.3219(8) 0.3023(3) 0.058(2) Uiso 1 1 d .
C5 C 0.2191(7) 0.4431(8) 0.2733(3) 0.067(2) Uiso 1 1 d .
H5 H 0.1874 0.5111 0.2836 0.080 Uiso 1 1 calc R
C6 C 0.2362(6) 0.4646(7) 0.2281(2) 0.0489(18) Uiso 1 1 d .
H6 H 0.2160 0.5460 0.2083 0.059 Uiso 1 1 calc R
C7 C 0.2826(6) 0.4929(6) 0.13328(19) 0.0354(15) Uiso 1 1 d .
C8 C 0.3205(6) 0.4061(5) 0.10004(19) 0.0296(13) Uiso 1 1 d .
C9 C 0.3412(6) 0.2830(6) 0.14322(19) 0.0298(14) Uiso 1 1 d .
C10 C 0.3024(8) 0.1269(6) 0.1339(2) 0.0295(15) Uiso 1 1 d .
C11 C 0.4228(7) 0.0783(7) 0.1682(2) 0.0396(16) Uiso 1 1 d .
C12 C 0.4218(6) 0.2349(6) 0.1673(2) 0.0345(15) Uiso 1 1 d .
C13 C 0.4892(7) 0.3143(7) 0.1883(2) 0.0473(18) Uiso 1 1 d .
H13 H 0.4888 0.4186 0.1884 0.057 Uiso 1 1 calc R
C14 C 0.5578(7) 0.2361(8) 0.2094(3) 0.056(2) Uiso 1 1 d .
C15 C 0.5575(7) 0.0814(8) 0.2103(3) 0.061(2) Uiso 1 1 d .
H15 H 0.6031 0.0300 0.2245 0.073 Uiso 1 1 calc R
C16 C 0.4884(7) -0.0003(7) 0.1899(2) 0.0470(18) Uiso 1 1 d .
H16 H 0.4878 -0.1045 0.1913 0.056 Uiso 1 1 calc R
C17 C 0.3929(6) 0.4811(6) 0.0927(2) 0.0371(15) Uiso 1 1 d .
C18 C 0.4161(7) 0.6226(7) 0.1115(2) 0.0517(19) Uiso 1 1 d .
H18 H 0.3860 0.6755 0.1278 0.062 Uiso 1 1 calc R
C19 C 0.4843(9) 0.6855(10) 0.1059(3) 0.075(3) Uiso 1 1 d .
H19 H 0.4969 0.7824 0.1174 0.090 Uiso 1 1 calc R
C20 C 0.5348(8) 0.6112(10) 0.0840(3) 0.080(3) Uiso 1 1 d .
H20 H 0.5810 0.6544 0.0818 0.096 Uiso 1 1 calc R
C21 C 0.5121(9) 0.4689(11) 0.0656(3) 0.089(3) Uiso 1 1 d .
H21 H 0.5439 0.4132 0.0512 0.106 Uiso 1 1 calc R
C22 C 0.4413(9) 0.4097(10) 0.0687(3) 0.069(2) Uiso 1 1 d .
H22 H 0.4257 0.3176 0.0540 0.082 Uiso 1 1 calc R
C23 C 0.2671(6) 0.3562(6) 0.0511(2) 0.0341(15) Uiso 1 1 d .
C24 C 0.2793(6) 0.2259(6) 0.0279(2) 0.0386(15) Uiso 1 1 d .
H24 H 0.3220 0.1664 0.0421 0.046 Uiso 1 1 calc R
C25 C 0.2288(6) 0.1824(6) -0.0161(2) 0.0407(16) Uiso 1 1 d .
H25 H 0.2381 0.0955 -0.0317 0.049 Uiso 1 1 calc R
C26 C 0.1647(7) 0.2686(7) -0.0366(3) 0.055(2) Uiso 1 1 d .
H26 H 0.1299 0.2384 -0.0656 0.067 Uiso 1 1 calc R
C27 C 0.1523(7) 0.3967(8) -0.0146(3) 0.061(2) Uiso 1 1 d .
H27 H 0.1090 0.4548 -0.0288 0.073 Uiso 1 1 calc R
C28 C 0.2046(6) 0.4435(7) 0.0296(2) 0.0458(17) Uiso 1 1 d .
H28 H 0.1966 0.5334 0.0440 0.055 Uiso 1 1 calc R
C29 C 0.1848(7) -0.0135(6) 0.1179(2) 0.0363(15) Uiso 1 1 d .
H29 H 0.2166 -0.0880 0.1398 0.044 Uiso 1 1 calc R
C30 C 0.1055(7) 0.0090(6) 0.1276(2) 0.0364(16) Uiso 1 1 d .
C31 C 0.0780(9) -0.0720(7) 0.0776(3) 0.049(2) Uiso 1 1 d .
C32 C 0.1759(8) -0.1345(6) 0.0315(2) 0.0392(16) Uiso 1 1 d .
C33 C 0.1238(7) -0.1580(7) -0.0141(2) 0.053(2) Uiso 1 1 d .
H33 H 0.0719 -0.1339 -0.0187 0.064 Uiso 1 1 calc R
C34 C 0.1477(9) -0.2153(8) -0.0516(3) 0.063(2) Uiso 1 1 d .
H34 H 0.1126 -0.2320 -0.0819 0.075 Uiso 1 1 calc R
C35 C 0.2242(9) -0.2481(8) -0.0443(3) 0.057(2) Uiso 1 1 d .
C36 C 0.2803(7) -0.2246(7) 0.0007(2) 0.055(2) Uiso 1 1 d .
H36 H 0.3325 -0.2454 0.0050 0.066 Uiso 1 1 calc R
C37 C 0.2513(7) -0.1669(6) 0.0388(2) 0.0380(16) Uiso 1 1 d .
H37 H 0.2852 -0.1511 0.0696 0.046 Uiso 1 1 calc R
C38 C 0.0934(7) -0.0749(7) 0.1710(2) 0.0460(17) Uiso 1 1 d .
C39 C 0.1539(7) -0.0872(8) 0.2129(3) 0.070(2) Uiso 1 1 d .
H39 H 0.2028 -0.0501 0.2140 0.084 Uiso 1 1 calc R
C40 C 0.1389(10) -0.1597(11) 0.2550(4) 0.089(3) Uiso 1 1 d .
H40 H 0.1771 -0.1647 0.2846 0.107 Uiso 1 1 calc R
C41 C 0.0691(10) -0.2193(11) 0.2506(4) 0.091(3) Uiso 1 1 d .
H41 H 0.0615 -0.2725 0.2772 0.109 Uiso 1 1 calc R
C42 C 0.0097(8) -0.2079(10) 0.2109(4) 0.087(3) Uiso 1 1 d .
H42 H -0.0385 -0.2480 0.2100 0.105 Uiso 1 1 calc R
C43 C 0.0229(8) -0.1321(9) 0.1701(3) 0.065(2) Uiso 1 1 d .
H43 H -0.0178 -0.1211 0.1420 0.079 Uiso 1 1 calc R
C44 C 0.0788(7) 0.1715(6) 0.1247(2) 0.0432(17) Uiso 1 1 d .
C45 C 0.0692(7) 0.2538(7) 0.0819(3) 0.054(2) Uiso 1 1 d .
H45 H 0.0776 0.2073 0.0544 0.065 Uiso 1 1 calc R
C46 C 0.0478(7) 0.4015(8) 0.0791(3) 0.063(2) Uiso 1 1 d .
H46 H 0.0426 0.4547 0.0502 0.075 Uiso 1 1 calc R
C47 C 0.0341(7) 0.4715(8) 0.1193(3) 0.064(2) Uiso 1 1 d .
H47 H 0.0195 0.5718 0.1176 0.077 Uiso 1 1 calc R
C48 C 0.0420(7) 0.3912(8) 0.1621(3) 0.065(2) Uiso 1 1 d .
H48 H 0.0291 0.4346 0.1887 0.078 Uiso 1 1 calc R
C49 C 0.0702(7) 0.2417(7) 0.1651(3) 0.0526(19) Uiso 1 1 d .
H49 H 0.0829 0.1919 0.1950 0.063 Uiso 1 1 calc R
O4 O 0.4789(11) 0.0164(18) 0.0298(5) 0.263(7) Uiso 1 1 d D
H4 H 0.4591 0.0984 0.0213 0.394 Uiso 1 1 d R
C50 C 0.5622(12) 0.031(2) 0.0563(8) 0.257(11) Uiso 1 1 d D
H50A H 0.5820 0.1235 0.0469 0.385 Uiso 1 1 calc R
H50B H 0.5905 -0.0515 0.0481 0.385 Uiso 1 1 calc R
H50C H 0.5680 0.0322 0.0909 0.385 Uiso 1 1 calc R

loop_
_atom_site_aniso_label
_atom_site_aniso_U_11
_atom_site_aniso_U_22
_atom_site_aniso_U_33
_atom_site_aniso_U_23
_atom_site_aniso_U_13
_atom_site_aniso_U_12
Br1 0.150(3) 0.1462(10) 0.0607(6) 0.0231(5) 0.0611(8) 0.0273(11)
Br2 0.123(3) 0.1599(11) 0.0791(7) -0.0555(7) 0.0412(9) 0.0033(11)
Cl1 0.046(5) 0.0723(12) 0.142(2) -0.0135(13) -0.024(2) -0.0132(18)
N1 0.040(11) 0.033(2) 0.030(2) -0.0007(18) 0.012(3) -0.002(3)
N2 0.047(11) 0.033(2) 0.039(3) -0.004(2) 0.004(4) -0.001(4)
O1 0.065(10) 0.041(2) 0.052(3) 0.0075(18) 0.017(3) 0.021(3)
O2 0.056(10) 0.035(2) 0.034(2) 0.0017(16) 0.002(4) -0.001(3)

loop_
_atom_type_symbol
_atom_type_description
_atom_type_scat_dispersion_real
_atom_type_scat_dispersion_imag
_atom_type_scat_source
C C 0.0033 0.0016 'International Tables Vol C Tables 4.2.6.8 and 6.1.1.4'
H H 0.0000 0.0000 'International Tables Vol C Tables 4.2.6.8 and 6.1.1.4'
N N 0.0061 0.0033 'International Tables Vol C Tables 4.2.6.8 and 6.1.1.4'
O O 0.0106 0.0060 'International Tables Vol C Tables 4.2.6.8 and 6.1.1.4'
Br Br -0.2901 2.4595 'International Tables Vol C Tables 4.2.6.8 and 6.1.1.4'
Cl Cl 0.1484 0.1585 'International Tables Vol C Tables 4.2.6.8 and 6.1.1.4'

loop_
_geom_angle_atom_site_label_1
_geom_angle_atom_site_label_2
_geom_angle_atom_site_label_3
_geom_angle
C7 N1 C1 132.5(7)
C7 N1 C9 97.2(5)
C1 N1 C9 129.7(5)
C10 N2 C11 105.2(7)
C31 N3 C32 134.0(8)
C31 N3 C29 92.2(8)
C32 N3 C29 133.2(11)
C10 O2 C29 119.6(6)
C6 C1 C2 121.7(7)
C6 C1 N1 119.8(5)
C2 C1 N1 118.5(8)
C3 C2 C1 119.0(8)
C3 C2 H2 120.5
C1 C2 H2 120.5
C4 C3 C2 121.0(7)
C4 C3 H3 119.5
C2 C3 H3 119.5
C3 C4 C5 119.5(9)
C3 C4 Br1 120.0(5)
C5 C4 Br1 120.5(8)
C4 C5 C6 120.2(10)
C4 C5 H5 119.9
C6 C5 H5 119.9
C1 C6 C5 118.5(7)
C1 C6 H6 120.7
C5 C6 H6 120.7
O1 C7 N1 131.5(7)
O1 C7 C8 136.6(6)
N1 C7 C8 91.9(5)
C7 C8 C23 116.0(8)
C7 C8 C17 113.8(5)
C23 C8 C17 110.7(6)
C7 C8 C9 85.7(5)
C23 C8 C9 116.9(5)
C17 C8 C9 111.9(7)
N1 C9 C12 119.1(5)
N1 C9 C10 113.0(8)
C12 C9 C10 99.0(6)
N1 C9 C8 85.2(4)
C12 C9 C8 122.8(8)
C10 C9 C8 118.8(5)
N2 C10 O2 126.3(7)
N2 C10 C9 116.3(10)
O2 C10 C9 117.3(7)
C16 C11 C12 121.8(9)
C16 C11 N2 126.2(6)
C12 C11 N2 111.8(8)
C13 C12 C11 119.8(9)
C13 C12 C9 132.6(6)
C11 C12 C9 107.6(8)
C12 C13 C14 119.5(7)
C12 C13 H13 120.3
C14 C13 H13 120.3
C15 C14 C13 119.9(10)
C15 C14 Cl1 119.7(9)
C13 C14 Cl1 120.4(6)
C14 C15 C16 120.9(10)
C14 C15 H15 119.6
C16 C15 H15 119.6
C11 C16 C15 118.1(7)
C11 C16 H16 120.9
C15 C16 H16 120.9
C18 C17 C22 116.1(11)
C18 C17 C8 121.7(9)
C22 C17 C8 122.1(7)
C17 C18 C19 120.3(10)
C17 C18 H18 119.9
C19 C18 H18 119.9
C18 C19 C20 123.7(9)
C18 C19 H19 118.1
C20 C19 H19 118.1
C21 C20 C19 116.1(13)
C21 C20 H20 121.9
C19 C20 H20 121.9
C20 C21 C22 119.9(13)
C20 C21 H21 120.1
C22 C21 H21 120.1
C17 C22 C21 123.7(9)
C17 C22 H22 118.1
C21 C22 H22 118.1
C28 C23 C24 118.9(6)
C28 C23 C8 118.6(6)
C24 C23 C8 122.5(7)
C23 C24 C25 121.0(8)
C23 C24 H24 119.5
C25 C24 H24 119.5
C26 C25 C24 119.6(7)
C26 C25 H25 120.2
C24 C25 H25 120.2
C27 C26 C25 120.2(8)
C27 C26 H26 119.9
C25 C26 H26 119.9
C26 C27 C28 120.5(9)
C26 C27 H27 119.8
C28 C27 H27 119.8
C23 C28 C27 119.8(7)
C23 C28 H28 120.1
C27 C28 H28 120.1
O2 C29 N3 111.9(6)
O2 C29 C30 115.0(6)
N3 C29 C30 90.2(8)
O2 C29 H29 112.6
N3 C29 H29 112.6
C30 C29 H29 112.6
C38 C30 C44 113.8(8)
C38 C30 C29 115.2(7)
C44 C30 C29 114.2(8)
C38 C30 C31 115.8(6)
C44 C30 C31 112.3(6)
C29 C30 C31 81.7(8)
O3 C31 N3 133.0(8)
O3 C31 C30 131.7(13)
N3 C31 C30 95.3(10)
C37 C32 C33 120.5(9)
C37 C32 N3 121.5(7)
C33 C32 N3 118.0(11)
C34 C33 C32 120.8(12)
C34 C33 H33 119.6
C32 C33 H33 119.6
C33 C34 C35 118.8(10)
C33 C34 H34 120.6
C35 C34 H34 120.6
C34 C35 C36 123.3(10)
C34 C35 Br2 120.6(6)
C36 C35 Br2 116.1(11)
C35 C36 C37 115.1(12)
C35 C36 H36 122.4
C37 C36 H36 122.4
C32 C37 C36 121.4(8)
C32 C37 H37 119.3
C36 C37 H37 119.3
C43 C38 C39 119.8(9)
C43 C38 C30 120.8(9)
C39 C38 C30 119.4(11)
C38 C39 C40 117.9(13)
C38 C39 H39 121.0
C40 C39 H39 121.0
C41 C40 C39 118.8(12)
C41 C40 H40 120.6
C39 C40 H40 120.6
C42 C41 C40 124.4(12)
C42 C41 H41 117.8
C40 C41 H41 117.8
C41 C42 C43 117.2(13)
C41 C42 H42 121.4
C43 C42 H42 121.4
C38 C43 C42 121.7(10)
C38 C43 H43 119.1
C42 C43 H43 119.1
C49 C44 C45 118.7(6)
C49 C44 C30 120.3(6)
C45 C44 C30 120.8(7)
C46 C45 C44 121.7(8)
C46 C45 H45 119.2
C44 C45 H45 119.2
C45 C46 C47 119.8(7)
C45 C46 H46 120.1
C47 C46 H46 120.1
C46 C47 C48 119.5(8)
C46 C47 H47 120.2
C48 C47 H47 120.2
C47 C48 C49 119.2(8)
C47 C48 H48 120.4
C49 C48 H48 120.4
C44 C49 C48 120.4(7)
C44 C49 H49 119.8
C48 C49 H49 119.8
C50 O4 H4 111.3
O4 C50 H50A 109.5
O4 C50 H50B 109.5
H50A C50 H50B 109.5
O4 C50 H50C 109.5
H50A C50 H50C 109.5
H50B C50 H50C 109.5

loop_
_geom_bond_atom_site_label_1
_geom_bond_atom_site_label_2
_geom_bond_distance
Br1 C4 1.868(9)
Br2 C35 1.915(11)
Cl1 C14 1.711(11)
N1 C7 1.378(7)
N1 C1 1.428(9)
N1 C9 1.458(10)
N2 C10 1.259(11)
N2 C11 1.456(12)
N3 C31 1.325(14)
N3 C32 1.413(12)
N3 C29 1.469(8)
O1 C7 1.197(9)
O2 C10 1.317(13)
O2 C29 1.447(10)
O3 C31 1.245(13)
C1 C6 1.355(12)
C1 C2 1.379(8)
C2 C3 1.377(11)
C2 H2 0.9300
C3 C4 1.368(13)
C3 H3 0.9300
C4 C5 1.377(10)
C5 C6 1.410(12)
C5 H5 0.9300
C6 H6 0.9300
C7 C8 1.516(11)
C8 C23 1.524(9)
C8 C17 1.525(13)
C8 C9 1.612(7)
C9 C12 1.485(12)
C9 C10 1.548(10)
C11 C16 1.366(13)
C11 C12 1.397(8)
C12 C13 1.389(12)
C13 C14 1.400(13)
C13 H13 0.9300
C14 C15 1.380(10)
C15 C16 1.420(13)
C15 H15 0.9300
C16 H16 0.9300
C17 C18 1.388(9)
C17 C22 1.393(14)
C18 C19 1.394(15)
C18 H18 0.9300
C19 C20 1.397(16)
C19 H19 0.9300
C20 C21 1.391(13)
C20 H20 0.9300
C21 C22 1.402(17)
C21 H21 0.9300
C22 H22 0.9300
C23 C28 1.365(12)
C23 C24 1.382(9)
C24 C25 1.385(10)
C24 H24 0.9300
C25 C26 1.373(12)
C25 H25 0.9300
C26 C27 1.348(10)
C26 H26 0.9300
C27 C28 1.411(11)
C27 H27 0.9300
C28 H28 0.9300
C29 C30 1.533(13)
C29 H29 0.9800
C30 C38 1.506(11)
C30 C44 1.521(10)
C30 C31 1.547(9)
C32 C37 1.343(14)
C32 C33 1.390(11)
C33 C34 1.353(13)
C33 H33 0.9300
C34 C35 1.363(15)
C34 H34 0.9300
C35 C36 1.411(12)
C36 C37 1.418(13)
C36 H36 0.9300
C37 H37 0.9300
C38 C43 1.359(15)
C38 C39 1.381(12)
C39 C40 1.446(14)
C39 H39 0.9300
C40 C41 1.335(19)
C40 H40 0.9300
C41 C42 1.329(14)
C41 H41 0.9300
C42 C43 1.414(13)
C42 H42 0.9300
C43 H43 0.9300
C44 C49 1.349(10)
C44 C45 1.390(9)
C45 C46 1.369(11)
C45 H45 0.9300
C46 C47 1.379(12)
C46 H46 0.9300
C47 C48 1.384(10)
C47 H47 0.9300
C48 C49 1.421(11)
C48 H48 0.9300
C49 H49 0.9300
O4 C50 1.487(10)
O4 H4 0.8200
C50 H50A 0.9600
C50 H50B 0.9600
C50 H50C 0.9600
